data_7210006
loop_
_publ_author_name
'Maity, Suman Kumar'
'Bera, Santu'
'Paikar, Arpita'
'Pramanik, Apurba'
'Haldar, Debasish'

_publ_section_title
;
 Fabrication of microspheres from self-assembled \g-peptides
;
_journal_issue 29
_journal_name_full CrystEngComm
_journal_page_first 5860
_journal_paper_doi 10.1039/c3ce40689j
_journal_volume 15
_journal_year 2013
_chemical_formula_moiety 'C13 H24 N2 O5'
_chemical_formula_sum 'C13 H24 N2 O5'
_chemical_formula_weight 288.34
_chemical_name_systematic
; 
 ? 
;
_space_group_IT_number 61
_symmetry_cell_setting orthorhombic
_symmetry_space_group_name_Hall '-P 2ac 2ab'
_symmetry_space_group_name_H-M 'P b c a'
_atom_sites_solution_hydrogens geom
_atom_sites_solution_primary direct
_atom_sites_solution_secondary difmap
_audit_creation_method SHELXL-97
_cell_angle_alpha 90.00
_cell_angle_beta 90.00
_cell_angle_gamma 90.00
_cell_formula_units_Z 8
_cell_length_a 16.1814(15)
_cell_length_b 10.4831(9)
_cell_length_c 18.8326(16)
_cell_measurement_reflns_used 5313
_cell_measurement_temperature 100(2)
_cell_measurement_theta_max 24.87
_cell_measurement_theta_min 2.52
_cell_volume 3194.6(5)
_computing_cell_refinement 'Bruker SMART'
_computing_data_collection 'Bruker SMART'
_computing_data_reduction 'Bruker SAINT'
_computing_molecular_graphics 'Bruker SHELXTL'
_computing_publication_material 'Bruker SHELXTL'
_computing_structure_refinement 'Bruker SHELXTL'
_computing_structure_solution 'Bruker SHELXTL'
_diffrn_ambient_temperature 100(2)
_diffrn_measured_fraction_theta_full 0.983
_diffrn_measured_fraction_theta_max 0.983
_diffrn_measurement_device_type 'CCD area detector'
_diffrn_measurement_method 'phi and omega scans'
_diffrn_radiation_monochromator graphite
_diffrn_radiation_source 'fine-focus sealed tube'
_diffrn_radiation_type MoK\a
_diffrn_radiation_wavelength 0.71073
_diffrn_reflns_av_R_equivalents 0.0464
_diffrn_reflns_av_sigmaI/netI 0.0273
_diffrn_reflns_limit_h_max 19
_diffrn_reflns_limit_h_min -9
_diffrn_reflns_limit_k_max 12
_diffrn_reflns_limit_k_min -12
_diffrn_reflns_limit_l_max 22
_diffrn_reflns_limit_l_min -22
_diffrn_reflns_number 20302
_diffrn_reflns_theta_full 24.93
_diffrn_reflns_theta_max 24.93
_diffrn_reflns_theta_min 2.16
_exptl_absorpt_coefficient_mu 0.092
_exptl_absorpt_correction_T_max 0.986
_exptl_absorpt_correction_T_min 0.970
_exptl_absorpt_correction_type multi-scan
_exptl_absorpt_process_details '(SADABS; Bruker, 2008)'
_exptl_crystal_colour colourless
_exptl_crystal_density_diffrn 1.199
_exptl_crystal_density_method 'not measured'
_exptl_crystal_description niddle
_exptl_crystal_F_000 1248
_exptl_crystal_size_max 0.426
_exptl_crystal_size_mid 0.274
_exptl_crystal_size_min 0.153
_refine_diff_density_max 0.173
_refine_diff_density_min -0.174
_refine_diff_density_rms 0.035
_refine_ls_extinction_coef 0.0014(3)
_refine_ls_extinction_expression Fc^*^=kFc[1+0.001xFc^2^\l^3^/sin(2\q)]^-1/4^
_refine_ls_extinction_method SHELXL
_refine_ls_goodness_of_fit_ref 1.271
_refine_ls_hydrogen_treatment mixed
_refine_ls_matrix_type full
_refine_ls_number_parameters 191
_refine_ls_number_reflns 2745
_refine_ls_number_restraints 0
_refine_ls_restrained_S_all 1.271
_refine_ls_R_factor_all 0.0688
_refine_ls_R_factor_gt 0.0452
_refine_ls_shift/su_max 0.000
_refine_ls_shift/su_mean 0.000
_refine_ls_structure_factor_coef Fsqd
_refine_ls_weighting_details 'calc w=1/[\s^2^(Fo^2^)+(0.0223P)^2^+2.1322P] where P=(Fo^2^+2Fc^2^)/3'
_refine_ls_weighting_scheme calc
_refine_ls_wR_factor_gt 0.1045
_refine_ls_wR_factor_ref 0.1142
_reflns_number_gt 2013
_reflns_number_total 2745
_reflns_threshold_expression >2sigma(I)
_cod_data_source_file c3ce40689j.txt
_cod_data_source_block suman
_cod_depositor_comments
;
The following automatic conversions were performed:

'_symmetry_cell_setting' value 'Orthorhombic' changed to
'orthorhombic' according to
/home/saulius/struct/CIF-dictionaries/cif_core.dic dictionary named
'cif_core.dic' version 2.4.2 from 2011-04-26.

Automatic conversion script
Id: cif_fix_values 1891 2012-01-12 08:04:46Z andrius 
;
_cod_original_sg_symbol_H-M 'Pbca '
_cod_database_code 7210006

loop_
_symmetry_equiv_pos_as_xyz
'x, y, z'
'x+1/2, -y+1/2, -z'
'-x, y+1/2, -z+1/2'
'-x+1/2, -y, z+1/2'
'-x, -y, -z'
'-x-1/2, y-1/2, z'
'x, -y-1/2, z-1/2'
'x-1/2, y, -z-1/2'

loop_
_atom_site_label
_atom_site_type_symbol
_atom_site_fract_x
_atom_site_fract_y
_atom_site_fract_z
_atom_site_U_iso_or_equiv
_atom_site_adp_type
_atom_site_occupancy
_atom_site_symmetry_multiplicity
_atom_site_calc_flag
_atom_site_refinement_flags
O5 O 0.80474(11) 0.86825(18) 0.83117(10) 0.0504(5) Uani 1 1 d .
O4 O 0.82381(11) 0.97248(17) 0.93234(10) 0.0479(5) Uani 1 1 d .
O3 O 0.80353(10) 0.61939(16) 0.90893(10) 0.0466(5) Uani 1 1 d .
O1 O 0.79619(10) 0.10383(17) 0.70509(9) 0.0435(5) Uani 1 1 d .
N2 N 0.92336(11) 0.69317(17) 0.86579(10) 0.0337(5) Uani 1 1 d .
H2 H 0.9647 0.6781 0.8383 0.040 Uiso 1 1 calc R
C1 C 0.7055(2) 0.0033(4) 0.62824(18) 0.0780(11) Uani 1 1 d .
H1A H 0.6831 -0.0460 0.6666 0.117 Uiso 1 1 calc R
H1B H 0.6976 -0.0417 0.5844 0.117 Uiso 1 1 calc R
H1C H 0.6778 0.0842 0.6259 0.117 Uiso 1 1 calc R
C2 C 0.79678(17) 0.0246(3) 0.64048(13) 0.0478(7) Uani 1 1 d .
C5 C 0.86661(14) 0.1395(2) 0.73640(13) 0.0343(6) Uani 1 1 d .
N1 N 0.85185(12) 0.20922(19) 0.79380(11) 0.0429(5) Uani 1 1 d .
H4 H 0.8017 0.2301 0.8035 0.051 Uiso 1 1 calc R
C6 C 0.91720(16) 0.2511(2) 0.84045(15) 0.0487(7) Uani 1 1 d .
H21 H 0.9670 0.2654 0.8129 0.058 Uiso 1 1 calc R
H20 H 0.9288 0.1845 0.8748 0.058 Uiso 1 1 calc R
C7 C 0.89475(16) 0.3722(2) 0.87923(13) 0.0417(6) Uani 1 1 d .
H6A H 0.9390 0.3939 0.9118 0.050 Uiso 1 1 calc R
H6B H 0.8453 0.3574 0.9071 0.050 Uiso 1 1 calc R
C8 C 0.87977(15) 0.4843(2) 0.82962(13) 0.0357(6) Uani 1 1 d .
H7A H 0.9273 0.4953 0.7988 0.043 Uiso 1 1 calc R
H7B H 0.8321 0.4667 0.8000 0.043 Uiso 1 1 calc R
C9 C 0.86530(14) 0.6044(2) 0.87090(12) 0.0334(5) Uani 1 1 d .
C10 C 0.92198(13) 0.8147(2) 0.90357(13) 0.0339(6) Uani 1 1 d .
C13 C 0.84275(14) 0.8853(2) 0.88474(13) 0.0320(5) Uani 1 1 d .
O2 O 0.93532(10) 0.11244(18) 0.71557(10) 0.0516(5) Uani 1 1 d .
C3 C 0.8344(2) 0.0975(4) 0.57967(16) 0.0802(11) Uani 1 1 d .
H12A H 0.8080 0.1792 0.5757 0.120 Uiso 1 1 calc R
H12B H 0.8267 0.0505 0.5364 0.120 Uiso 1 1 calc R
H12C H 0.8924 0.1092 0.5882 0.120 Uiso 1 1 calc R
C4 C 0.8397(2) -0.1001(3) 0.65444(17) 0.0707(9) Uani 1 1 d .
H13A H 0.8979 -0.0854 0.6601 0.106 Uiso 1 1 calc R
H13B H 0.8308 -0.1568 0.6152 0.106 Uiso 1 1 calc R
H13C H 0.8179 -0.1377 0.6970 0.106 Uiso 1 1 calc R
C11 C 0.93213(18) 0.7937(3) 0.98271(15) 0.0567(8) Uani 1 1 d .
H14A H 0.8869 0.7433 1.0001 0.085 Uiso 1 1 calc R
H14B H 0.9327 0.8746 1.0066 0.085 Uiso 1 1 calc R
H14C H 0.9832 0.7499 0.9915 0.085 Uiso 1 1 calc R
C12 C 0.99292(16) 0.8945(2) 0.87361(19) 0.0618(9) Uani 1 1 d .
H15A H 1.0442 0.8502 0.8807 0.093 Uiso 1 1 calc R
H15B H 0.9949 0.9752 0.8976 0.093 Uiso 1 1 calc R
H15C H 0.9843 0.9081 0.8238 0.093 Uiso 1 1 calc R
H22 H 0.780(2) 1.015(3) 0.9189(17) 0.082(11) Uiso 1 1 d .

loop_
_atom_site_aniso_label
_atom_site_aniso_U_11
_atom_site_aniso_U_22
_atom_site_aniso_U_33
_atom_site_aniso_U_23
_atom_site_aniso_U_13
_atom_site_aniso_U_12
O5 0.0475(11) 0.0564(12) 0.0475(11) -0.0102(9) -0.0131(9) 0.0168(9)
O4 0.0432(11) 0.0458(11) 0.0546(11) -0.0150(9) -0.0114(9) 0.0186(9)
O3 0.0370(10) 0.0368(10) 0.0660(12) -0.0149(9) 0.0188(9) -0.0114(8)
O1 0.0335(9) 0.0482(11) 0.0489(10) -0.0145(9) 0.0004(8) -0.0042(8)
N2 0.0242(10) 0.0268(10) 0.0503(12) -0.0041(9) 0.0074(9) -0.0016(8)
C1 0.064(2) 0.103(3) 0.067(2) -0.022(2) -0.0097(17) -0.027(2)
C2 0.0550(17) 0.0510(16) 0.0372(14) -0.0090(13) 0.0031(12) -0.0146(14)
C5 0.0313(13) 0.0271(12) 0.0444(14) -0.0005(11) 0.0060(11) -0.0029(10)
N1 0.0288(11) 0.0393(12) 0.0606(14) -0.0213(11) 0.0013(10) 0.0008(9)
C6 0.0439(15) 0.0347(14) 0.0673(18) -0.0127(13) -0.0134(13) 0.0063(12)
C7 0.0447(14) 0.0342(14) 0.0464(15) -0.0081(12) -0.0093(12) 0.0012(11)
C8 0.0346(13) 0.0311(13) 0.0413(14) -0.0072(11) 0.0046(11) -0.0048(10)
C9 0.0290(12) 0.0276(12) 0.0435(14) -0.0026(11) 0.0016(11) -0.0019(10)
C10 0.0260(12) 0.0231(12) 0.0526(15) -0.0051(11) -0.0032(11) -0.0006(10)
C13 0.0294(12) 0.0279(12) 0.0388(13) -0.0010(11) 0.0003(11) -0.0019(10)
O2 0.0327(10) 0.0623(13) 0.0597(12) -0.0141(10) 0.0135(9) -0.0019(9)
C3 0.102(3) 0.093(3) 0.0453(17) 0.0052(18) 0.0038(18) -0.036(2)
C4 0.096(3) 0.0527(19) 0.063(2) -0.0199(16) 0.0052(18) -0.0017(18)
C11 0.0631(19) 0.0476(17) 0.0594(18) -0.0078(14) -0.0248(15) 0.0146(14)
C12 0.0342(15) 0.0339(15) 0.117(3) -0.0081(17) 0.0093(16) -0.0093(12)

loop_
_atom_type_symbol
_atom_type_description
_atom_type_scat_dispersion_real
_atom_type_scat_dispersion_imag
_atom_type_scat_source
C C 0.0033 0.0016 'International Tables Vol C Tables 4.2.6.8 and 6.1.1.4'
H H 0.0000 0.0000 'International Tables Vol C Tables 4.2.6.8 and 6.1.1.4'
N N 0.0061 0.0033 'International Tables Vol C Tables 4.2.6.8 and 6.1.1.4'
O O 0.0106 0.0060 'International Tables Vol C Tables 4.2.6.8 and 6.1.1.4'

loop_
_geom_angle_atom_site_label_1
_geom_angle_atom_site_label_2
_geom_angle_atom_site_label_3
_geom_angle
C13 O4 H22 110(2)
C5 O1 C2 121.12(19)
C9 N2 C10 124.50(19)
C9 N2 H2 117.8
C10 N2 H2 117.8
C2 C1 H1A 109.5
C2 C1 H1B 109.5
H1A C1 H1B 109.5
C2 C1 H1C 109.5
H1A C1 H1C 109.5
H1B C1 H1C 109.5
O1 C2 C4 110.4(2)
O1 C2 C3 110.1(2)
C4 C2 C3 112.8(3)
O1 C2 C1 101.7(2)
C4 C2 C1 110.5(3)
C3 C2 C1 110.7(3)
O2 C5 N1 123.9(2)
O2 C5 O1 125.0(2)
N1 C5 O1 111.12(19)
C5 N1 C6 122.1(2)
C5 N1 H4 118.9
C6 N1 H4 118.9
N1 C6 C7 112.0(2)
N1 C6 H21 109.2
C7 C6 H21 109.2
N1 C6 H20 109.2
C7 C6 H20 109.2
H21 C6 H20 107.9
C6 C7 C8 113.0(2)
C6 C7 H6A 109.0
C8 C7 H6A 109.0
C6 C7 H6B 109.0
C8 C7 H6B 109.0
H6A C7 H6B 107.8
C9 C8 C7 110.82(19)
C9 C8 H7A 109.5
C7 C8 H7A 109.5
C9 C8 H7B 109.5
C7 C8 H7B 109.5
H7A C8 H7B 108.1
O3 C9 N2 121.6(2)
O3 C9 C8 122.1(2)
N2 C9 C8 116.2(2)
N2 C10 C11 110.6(2)
N2 C10 C13 108.90(18)
C11 C10 C13 113.0(2)
N2 C10 C12 106.6(2)
C11 C10 C12 111.2(2)
C13 C10 C12 106.3(2)
O5 C13 O4 124.0(2)
O5 C13 C10 123.9(2)
O4 C13 C10 112.0(2)
C2 C3 H12A 109.5
C2 C3 H12B 109.5
H12A C3 H12B 109.5
C2 C3 H12C 109.5
H12A C3 H12C 109.5
H12B C3 H12C 109.5
C2 C4 H13A 109.5
C2 C4 H13B 109.5
H13A C4 H13B 109.5
C2 C4 H13C 109.5
H13A C4 H13C 109.5
H13B C4 H13C 109.5
C10 C11 H14A 109.5
C10 C11 H14B 109.5
H14A C11 H14B 109.5
C10 C11 H14C 109.5
H14A C11 H14C 109.5
H14B C11 H14C 109.5
C10 C12 H15A 109.5
C10 C12 H15B 109.5
H15A C12 H15B 109.5
C10 C12 H15C 109.5
H15A C12 H15C 109.5
H15B C12 H15C 109.5

loop_
_geom_bond_atom_site_label_1
_geom_bond_atom_site_label_2
_geom_bond_distance
O5 C13 1.195(3)
O4 C13 1.316(3)
O4 H22 0.88(3)
O3 C9 1.240(3)
O1 C5 1.336(3)
O1 C2 1.474(3)
N2 C9 1.326(3)
N2 C10 1.459(3)
N2 H2 0.8600
C1 C2 1.511(4)
C1 H1A 0.9600
C1 H1B 0.9600
C1 H1C 0.9600
C2 C4 1.503(4)
C2 C3 1.505(4)
C5 O2 1.213(3)
C5 N1 1.327(3)
N1 C6 1.443(3)
N1 H4 0.8600
C6 C7 1.509(3)
C6 H21 0.9700
C6 H20 0.9700
C7 C8 1.520(3)
C7 H6A 0.9700
C7 H6B 0.9700
C8 C9 1.499(3)
C8 H7A 0.9700
C8 H7B 0.9700
C10 C11 1.516(4)
C10 C13 1.522(3)
C10 C12 1.528(3)
C3 H12A 0.9600
C3 H12B 0.9600
C3 H12C 0.9600
C4 H13A 0.9600
C4 H13B 0.9600
C4 H13C 0.9600
C11 H14A 0.9600
C11 H14B 0.9600
C11 H14C 0.9600
C12 H15A 0.9600
C12 H15B 0.9600
C12 H15C 0.9600
